data_2233470
loop_
_publ_author_name
'Liu, Ming-Liang'

_publ_section_title
;
 Morpholin-4-ium hydrogen tartrate
;
_journal_coeditor_code HB6576
_journal_issue 2
_journal_name_full 'Acta Crystallographica Section E'
_journal_page_first o289
_journal_paper_doi 10.1107/S1600536811055759
_journal_volume 68
_journal_year 2012
_chemical_formula_iupac 'C4 H10 N O +, C4 H5 O6 -'
_chemical_formula_moiety 'C4 H10 N O +, C4 H5 O6 -'
_chemical_formula_sum 'C8 H15 N O7'
_chemical_formula_weight 237.21
_chemical_name_systematic
;
Morpholin-4-ium hydrogen tartrate
;
_space_group_IT_number 19
_symmetry_cell_setting orthorhombic
_symmetry_space_group_name_Hall 'P 2ac 2ab'
_symmetry_space_group_name_H-M 'P 21 21 21'
_atom_sites_solution_hydrogens geom
_atom_sites_solution_primary direct
_atom_sites_solution_secondary difmap
_audit_creation_method SHELXL-97
_cell_angle_alpha 90.00
_cell_angle_beta 90.00
_cell_angle_gamma 90.00
_cell_formula_units_Z 4
_cell_length_a 7.2601(15)
_cell_length_b 9.1716(18)
_cell_length_c 16.283(3)
_cell_measurement_reflns_used 1903
_cell_measurement_temperature 293(2)
_cell_measurement_theta_max 26.4
_cell_measurement_theta_min 3.36
_cell_volume 1084.2(4)
_computing_cell_refinement 'CrystalClear (Rigaku, 2005)'
_computing_data_collection 'CrystalClear (Rigaku, 2005)'
_computing_data_reduction 'CrystalClear (Rigaku, 2005)'
_computing_molecular_graphics 'SHELXTL (Sheldrick, 2008)'
_computing_publication_material 'SHELXTL (Sheldrick, 2008)'
_computing_structure_refinement 'SHELXL97 (Sheldrick, 2008)'
_computing_structure_solution 'SHELXS97 (Sheldrick, 2008)'
_diffrn_ambient_temperature 293(2)
_diffrn_measured_fraction_theta_full 0.998
_diffrn_measured_fraction_theta_max 0.998
_diffrn_measurement_device_type 'Rigaku Mercury2'
_diffrn_measurement_method \w
_diffrn_radiation_monochromator graphite
_diffrn_radiation_source 'fine-focus sealed tube'
_diffrn_radiation_type MoK\a
_diffrn_radiation_wavelength 0.71073
_diffrn_reflns_av_R_equivalents 0.0599
_diffrn_reflns_av_sigmaI/netI 0.0449
_diffrn_reflns_limit_h_max 8
_diffrn_reflns_limit_h_min -8
_diffrn_reflns_limit_k_max 10
_diffrn_reflns_limit_k_min -10
_diffrn_reflns_limit_l_max 19
_diffrn_reflns_limit_l_min -19
_diffrn_reflns_number 8960
_diffrn_reflns_theta_full 25.00
_diffrn_reflns_theta_max 25
_diffrn_reflns_theta_min 3.07
_diffrn_standards_decay_% 0
_diffrn_standards_interval_count 180
_diffrn_standards_interval_time 9
_diffrn_standards_number 3
_exptl_absorpt_coefficient_mu 0.129
_exptl_absorpt_correction_T_max 0.966
_exptl_absorpt_correction_T_min 0.954
_exptl_absorpt_correction_type multi-scan
_exptl_absorpt_process_details '(CrystalClear; Rigaku, 2005)'
_exptl_crystal_colour colourless
_exptl_crystal_density_diffrn 1.453
_exptl_crystal_density_method 'not measured'
_exptl_crystal_description block
_exptl_crystal_F_000 504
_exptl_crystal_size_max 0.36
_exptl_crystal_size_mid 0.32
_exptl_crystal_size_min 0.28
_refine_diff_density_max 0.139
_refine_diff_density_min -0.196
_refine_ls_abs_structure_details none
_refine_ls_extinction_method none
_refine_ls_goodness_of_fit_ref 1.170
_refine_ls_hydrogen_treatment constr
_refine_ls_matrix_type full
_refine_ls_number_parameters 146
_refine_ls_number_reflns 1903
_refine_ls_number_restraints 0
_refine_ls_restrained_S_all 1.170
_refine_ls_R_factor_all 0.0484
_refine_ls_R_factor_gt 0.0438
_refine_ls_shift/su_max 0.095
_refine_ls_shift/su_mean 0.001
_refine_ls_structure_factor_coef Fsqd
_refine_ls_weighting_details 'calc w=1/[\s^2^(Fo^2^)+(0.0363P)^2^+0.0989P] where P=(Fo^2^+2Fc^2^)/3'
_refine_ls_weighting_scheme calc
_refine_ls_wR_factor_gt 0.0951
_refine_ls_wR_factor_ref 0.0968
_reflns_number_gt 1747
_reflns_number_total 1903
_reflns_threshold_expression I>\2s(I)
_cod_data_source_file hb6576.cif
_cod_data_source_block I
_cod_database_code 2233470
_cod_database_fobs_code 2233470

loop_
_symmetry_equiv_pos_as_xyz
'x, y, z'
'-x+1/2, -y, z+1/2'
'x+1/2, -y+1/2, -z'
'-x, y+1/2, -z+1/2'

loop_
_atom_site_type_symbol
_atom_site_label
_atom_site_fract_x
_atom_site_fract_y
_atom_site_fract_z
_atom_site_U_iso_or_equiv
_atom_site_adp_type
_atom_site_calc_flag
_atom_site_refinement_flags
_atom_site_occupancy
_atom_site_symmetry_multiplicity
O O7 0.3787(3) 0.3058(2) 0.55071(10) 0.0542(5) Uani d . 1 1
N N1 0.4758(3) 0.4978(2) 0.68097(11) 0.0426(5) Uani d . 1 1
H H1A 0.4382 0.4480 0.7256 0.051 Uiso d R 1 1
H H1B 0.5249 0.5827 0.6979 0.051 Uiso d R 1 1
C C1 0.3161(4) 0.5269(3) 0.62661(15) 0.0510(7) Uani d . 1 1
H H1C 0.3541 0.5882 0.5811 0.061 Uiso calc R 1 1
H H1D 0.2210 0.5780 0.6570 0.061 Uiso calc R 1 1
C C2 0.2413(4) 0.3847(3) 0.59447(15) 0.0508(7) Uani d . 1 1
H H2A 0.1973 0.3262 0.6400 0.061 Uiso calc R 1 1
H H2B 0.1378 0.4039 0.5584 0.061 Uiso calc R 1 1
C C3 0.5307(4) 0.2735(3) 0.60333(15) 0.0519(7) Uani d . 1 1
H H3A 0.6219 0.2178 0.5731 0.062 Uiso calc R 1 1
H H3B 0.4885 0.2143 0.6490 0.062 Uiso calc R 1 1
C C4 0.6178(4) 0.4113(3) 0.63583(16) 0.0504(7) Uani d . 1 1
H H4A 0.7186 0.3871 0.6725 0.060 Uiso calc R 1 1
H H4B 0.6668 0.4684 0.5907 0.060 Uiso calc R 1 1
O O1 0.4383(2) 0.75847(19) 0.31549(10) 0.0494(5) Uani d . 1 1
H H1 0.3531 0.7781 0.2843 0.074 Uiso d R 1 1
O O2 0.08530(19) 0.71085(17) 0.31349(8) 0.0358(4) Uani d . 1 1
O O3 0.08075(18) 0.60421(18) 0.43779(9) 0.0394(4) Uani d . 1 1
O O4 0.73405(19) 0.46475(19) 0.31136(9) 0.0418(4) Uani d . 1 1
O O5 0.73379(19) 0.58152(19) 0.43315(9) 0.0410(4) Uani d . 1 1
H H5 0.8459 0.5815 0.4269 0.062 Uiso d R 1 1
O O6 0.3670(2) 0.44104(19) 0.31002(10) 0.0474(5) Uani d . 1 1
H H6 0.4483 0.4105 0.2796 0.071 Uiso d R 1 1
C C5 0.6557(3) 0.5186(2) 0.36993(13) 0.0312(5) Uani d . 1 1
C C6 0.4477(3) 0.5161(3) 0.37717(12) 0.0304(5) Uani d . 1 1
H H6A 0.4145 0.4652 0.4280 0.036 Uiso calc R 1 1
C C7 0.3714(3) 0.6722(2) 0.38132(13) 0.0304(5) Uani d . 1 1
H H7 0.4082 0.7168 0.4335 0.036 Uiso calc R 1 1
C C8 0.1603(3) 0.6624(2) 0.37789(13) 0.0284(5) Uani d . 1 1

loop_
_atom_site_aniso_label
_atom_site_aniso_U_11
_atom_site_aniso_U_22
_atom_site_aniso_U_33
_atom_site_aniso_U_12
_atom_site_aniso_U_13
_atom_site_aniso_U_23
O7 0.0728(12) 0.0500(12) 0.0397(9) 0.0035(11) -0.0084(9) -0.0083(9)
N1 0.0568(12) 0.0357(12) 0.0351(10) -0.0088(10) 0.0062(9) -0.0021(9)
C1 0.0662(17) 0.0440(17) 0.0427(13) 0.0129(14) 0.0084(12) 0.0050(12)
C2 0.0513(15) 0.0540(18) 0.0472(14) 0.0009(14) -0.0056(12) 0.0016(12)
C3 0.0590(16) 0.0467(18) 0.0499(15) 0.0103(14) -0.0012(13) -0.0094(13)
C4 0.0462(15) 0.0577(18) 0.0472(14) -0.0024(14) 0.0061(12) -0.0044(13)
O1 0.0317(8) 0.0551(12) 0.0614(11) -0.0088(8) 0.0021(8) 0.0244(9)
O2 0.0332(8) 0.0366(9) 0.0377(8) 0.0004(7) -0.0087(7) 0.0026(7)
O3 0.0229(8) 0.0569(11) 0.0384(8) -0.0009(7) 0.0019(7) 0.0068(8)
O4 0.0298(8) 0.0526(11) 0.0429(9) 0.0040(8) 0.0065(7) -0.0073(8)
O5 0.0211(7) 0.0579(11) 0.0441(9) 0.0001(7) 0.0015(7) -0.0070(8)
O6 0.0299(8) 0.0554(11) 0.0568(10) 0.0005(8) 0.0002(8) -0.0227(9)
C5 0.0257(10) 0.0330(13) 0.0349(11) 0.0021(10) 0.0013(9) 0.0033(10)
C6 0.0255(10) 0.0337(13) 0.0318(11) -0.0008(10) 0.0023(8) -0.0002(10)
C7 0.0244(10) 0.0323(13) 0.0344(11) -0.0025(10) -0.0003(8) 0.0031(10)
C8 0.0255(10) 0.0245(12) 0.0351(11) 0.0000(10) -0.0015(9) -0.0034(10)

loop_
_atom_type_symbol
_atom_type_description
_atom_type_scat_dispersion_real
_atom_type_scat_dispersion_imag
_atom_type_scat_source
C C 0.0033 0.0016 'International Tables Vol C Tables 4.2.6.8 and 6.1.1.4'
H H 0.0000 0.0000 'International Tables Vol C Tables 4.2.6.8 and 6.1.1.4'
N N 0.0061 0.0033 'International Tables Vol C Tables 4.2.6.8 and 6.1.1.4'
O O 0.0106 0.0060 'International Tables Vol C Tables 4.2.6.8 and 6.1.1.4'

loop_
_geom_angle_atom_site_label_1
_geom_angle_atom_site_label_2
_geom_angle_atom_site_label_3
_geom_angle
C2 O7 C3 110.29(17)
C1 N1 C4 109.97(18)
C1 N1 H1A 109.6
C4 N1 H1A 109.7
C1 N1 H1B 109.7
C4 N1 H1B 109.7
H1A N1 H1B 108.2
N1 C1 C2 109.5(2)
N1 C1 H1C 109.8
C2 C1 H1C 109.8
N1 C1 H1D 109.8
C2 C1 H1D 109.8
H1C C1 H1D 108.2
O7 C2 C1 111.2(2)
O7 C2 H2A 109.4
C1 C2 H2A 109.4
O7 C2 H2B 109.4
C1 C2 H2B 109.4
H2A C2 H2B 108.0
O7 C3 C4 111.1(2)
O7 C3 H3A 109.4
C4 C3 H3A 109.4
O7 C3 H3B 109.4
C4 C3 H3B 109.4
H3A C3 H3B 108.0
N1 C4 C3 109.1(2)
N1 C4 H4A 109.9
C3 C4 H4A 109.9
N1 C4 H4B 109.9
C3 C4 H4B 109.9
H4A C4 H4B 108.3
C7 O1 H1 109.4
C5 O5 H5 109.4
C6 O6 H6 109.5
O4 C5 O5 126.37(18)
O4 C5 C6 121.5(2)
O5 C5 C6 112.16(18)
O6 C6 C5 111.03(17)
O6 C6 C7 109.70(17)
C5 C6 C7 110.44(18)
O6 C6 H6A 108.5
C5 C6 H6A 108.5
C7 C6 H6A 108.5
O1 C7 C6 111.28(16)
O1 C7 C8 110.32(17)
C6 C7 C8 107.67(18)
O1 C7 H7 109.2
C6 C7 H7 109.2
C8 C7 H7 109.2
O3 C8 O2 126.69(18)
O3 C8 C7 117.18(18)
O2 C8 C7 116.10(19)

loop_
_geom_bond_atom_site_label_1
_geom_bond_atom_site_label_2
_geom_bond_distance
O7 C2 1.423(3)
O7 C3 1.428(3)
N1 C1 1.483(3)
N1 C4 1.494(3)
N1 H1A 0.9006
N1 H1B 0.8996
C1 C2 1.507(4)
C1 H1C 0.9700
C1 H1D 0.9700
C2 H2A 0.9700
C2 H2B 0.9700
C3 C4 1.510(4)
C3 H3A 0.9700
C3 H3B 0.9700
C4 H4A 0.9700
C4 H4B 0.9700
O1 C7 1.418(2)
O1 H1 0.8203
O2 C8 1.263(2)
O3 C8 1.253(2)
O4 C5 1.216(2)
O5 C5 1.309(2)
O5 H5 0.8200
O6 C6 1.419(2)
O6 H6 0.8198
C5 C6 1.515(3)
C6 C7 1.536(3)
C6 H6A 0.9800
C7 C8 1.536(3)
C7 H7 0.9800

loop_
_geom_hbond_atom_site_label_D
_geom_hbond_atom_site_label_H
_geom_hbond_atom_site_label_A
_geom_hbond_site_symmetry_A
_geom_hbond_distance_DH
_geom_hbond_distance_HA
_geom_hbond_distance_DA
_geom_hbond_angle_DHA
N1 H1A O2 2_565 0.90 2.05 2.918(3) 162
N1 H1B O2 3_566 0.90 1.95 2.790(3) 154
O1 H1 O2 . 0.82 2.09 2.600(2) 120
O1 H1 O4 4_655 0.82 2.40 3.068(2) 139
O5 H5 O3 1_655 0.82 1.73 2.529(2) 165
O6 H6 O4 . 0.82 2.20 2.674(2) 117
O6 H6 O1 4_645 0.82 2.24 2.996(2) 153

loop_
_geom_torsion_atom_site_label_1
_geom_torsion_atom_site_label_2
_geom_torsion_atom_site_label_3
_geom_torsion_atom_site_label_4
_geom_torsion
C4 N1 C1 C2 56.0(3)
C3 O7 C2 C1 60.4(3)
N1 C1 C2 O7 -58.4(3)
C2 O7 C3 C4 -60.4(3)
C1 N1 C4 C3 -55.9(3)
O7 C3 C4 N1 58.0(3)
O4 C5 C6 O6 1.9(3)
O5 C5 C6 O6 -177.08(17)
O4 C5 C6 C7 -120.0(2)
O5 C5 C6 C7 61.0(2)
O6 C6 C7 O1 -70.5(2)
C5 C6 C7 O1 52.2(2)
O6 C6 C7 C8 50.5(2)
C5 C6 C7 C8 173.18(17)
O1 C7 C8 O3 -171.64(18)
C6 C7 C8 O3 66.7(2)
O1 C7 C8 O2 10.1(3)
C6 C7 C8 O2 -111.5(2)

loop_
_cod_related_entry_id
_cod_related_entry_database
_cod_related_entry_code
1 ChemSpider 30657410
